data_2243274
loop_
_publ_author_name
'Moon, Dohyun'
'Choi, Jong-Ha'

_publ_section_title
;
 Crystal structure of
 1,4,8,11-tetramethyl-1,4,8,11-tetraazoniacyclotetradecane
 bis(perchlorate) dichloride from synchrotron X-ray data
;
_journal_coeditor_code VM2227
_journal_issue 3
_journal_name_full 'Acta Crystallographica Section E'
_journal_page_first 324
_journal_page_last 327
_journal_paper_doi 10.1107/S2056989020001322
_journal_volume 76
_journal_year 2020
_chemical_formula_iupac 'C14 H36 N4 4+, 2Cl O4 -, 2Cl -'
_chemical_formula_moiety 'C14 H36 N4 4+, 2(Cl O4 -), 2(Cl -)'
_chemical_formula_sum 'C14 H36 Cl4 N4 O8'
_chemical_formula_weight 530.27
_chemical_name_systematic
;
1,4,8,11-Tetramethyl-1,4,8,11-tetraazoniacyclotetradecane
bis(perchlorate) dichloride
;
_space_group_crystal_system triclinic
_space_group_IT_number 2
_space_group_name_Hall '-P 1'
_space_group_name_H-M_alt 'P -1'
_atom_sites_solution_hydrogens geom
_audit_creation_method SHELXL-2018/3
_cell_angle_alpha 81.31(3)
_cell_angle_beta 77.32(3)
_cell_angle_gamma 78.39(3)
_cell_formula_units_Z 1
_cell_length_a 7.4990(15)
_cell_length_b 8.0790(16)
_cell_length_c 9.980(2)
_cell_measurement_reflns_used 91694
_cell_measurement_temperature 220(2)
_cell_measurement_theta_max 33.679
_cell_measurement_theta_min 0.350
_cell_volume 574.2(2)
_computing_cell_refinement
;
<i>HKL3000sm</i> (Otwinowski & Minor, 1997)
;
_computing_data_collection
;
<i>PAL BL2D-SMDC Program</i> (Shin <i>et al.</i>, 2016)
;
_computing_data_reduction
;
<i>HKL3000sm</i> (Otwinowski & Minor, 1997)
;
_computing_molecular_graphics
;
<i>DIAMOND4</i> (Putz & Brandenburg, 2014)
;
_computing_publication_material
;
<i>publCIF</i> (Westrip, 2010)
;
_computing_structure_refinement
;
<i>SHELXL2018</i> (Sheldrick, 2015b)
;
_computing_structure_solution
;
<i>SHELXT2014</i> (Sheldrick, 2015a)
;
_diffrn_ambient_temperature 220(2)
_diffrn_measured_fraction_theta_full 0.988
_diffrn_measured_fraction_theta_max 0.992
_diffrn_measurement_device_type 'Rayonix MX225HS CCD area detector'
_diffrn_measurement_method 'omega scan'
_diffrn_radiation_type synchrotron
_diffrn_radiation_wavelength 0.610
_diffrn_reflns_av_R_equivalents 0.0378
_diffrn_reflns_av_unetI/netI 0.0399
_diffrn_reflns_limit_h_max 10
_diffrn_reflns_limit_h_min -10
_diffrn_reflns_limit_k_max 11
_diffrn_reflns_limit_k_min -11
_diffrn_reflns_limit_l_max 14
_diffrn_reflns_limit_l_min -14
_diffrn_reflns_number 6573
_diffrn_reflns_theta_full 21.469
_diffrn_reflns_theta_max 25.500
_diffrn_reflns_theta_min 1.806
_diffrn_source 'PLSII 2D bending magnet'
_exptl_absorpt_coefficient_mu 0.364
_exptl_absorpt_correction_T_max 1.000
_exptl_absorpt_correction_T_min 0.710
_exptl_absorpt_correction_type empirical
_exptl_absorpt_process_details
;
(<i>HKL3000sm Scalepack</i>; Otwinowski & Minor, 1997)
;
_exptl_crystal_colour 'pale yellow'
_exptl_crystal_density_diffrn 1.533
_exptl_crystal_description block
_exptl_crystal_F_000 280
_exptl_crystal_size_max 0.104
_exptl_crystal_size_mid 0.099
_exptl_crystal_size_min 0.084
_refine_diff_density_max 0.972
_refine_diff_density_min -0.564
_refine_ls_extinction_method none
_refine_ls_goodness_of_fit_ref 1.045
_refine_ls_hydrogen_treatment constr
_refine_ls_matrix_type full
_refine_ls_number_parameters 138
_refine_ls_number_reflns 3361
_refine_ls_number_restraints 0
_refine_ls_restrained_S_all 1.045
_refine_ls_R_factor_all 0.0530
_refine_ls_R_factor_gt 0.0522
_refine_ls_shift/su_max 0.001
_refine_ls_shift/su_mean 0.000
_refine_ls_structure_factor_coef Fsqd
_refine_ls_weighting_details 'w=1/[\s^2^(Fo^2^)+(0.1013P)^2^+0.2815P] where P=(Fo^2^+2Fc^2^)/3'
_refine_ls_weighting_scheme calc
_refine_ls_wR_factor_gt 0.1462
_refine_ls_wR_factor_ref 0.1473
_reflns_number_gt 3208
_reflns_number_total 3361
_reflns_threshold_expression 'I > 2\s(I)'
_cod_data_source_file vm2227sup1.cif
_cod_data_source_block I
_cod_database_code 2243274
_shelx_space_group_comment
;
The symmetry employed for this shelxl refinement is uniquely defined
by the following loop, which should always be used as a source of
symmetry information in preference to the above space-group names.
They are only intended as comments.
;
_shelx_estimated_absorpt_t_min 0.963
_shelx_estimated_absorpt_t_max 0.970

loop_
_space_group_symop_operation_xyz
'x, y, z'
'-x, -y, -z'

loop_
_atom_site_type_symbol
_atom_site_label
_atom_site_fract_x
_atom_site_fract_y
_atom_site_fract_z
_atom_site_U_iso_or_equiv
_atom_site_adp_type
_atom_site_calc_flag
_atom_site_occupancy
N N1 0.67545(16) 0.40154(15) 0.21687(13) 0.0182(2) Uani d 1
H H1 0.702337 0.480395 0.131812 0.022 Uiso calc 1
N N2 0.32976(16) 0.70943(15) 0.15397(13) 0.0187(2) Uani d 1
H H2 0.447969 0.698634 0.085623 0.022 Uiso calc 1
C C1 0.82761(19) 0.26947(19) -0.07624(16) 0.0213(3) Uani d 1
H H1A 0.844476 0.382168 -0.061678 0.026 Uiso calc 1
H H1AB 0.942570 0.216566 -0.133336 0.026 Uiso calc 1
C C2 0.7951(2) 0.16181(18) 0.06343(16) 0.0222(3) Uani d 1
H H2A 0.911494 0.135809 0.097951 0.027 Uiso calc 1
H H2AB 0.766041 0.053719 0.048851 0.027 Uiso calc 1
C C3 0.6416(2) 0.24003(18) 0.17554(15) 0.0202(3) Uani d 1
H H3A 0.524235 0.264324 0.142544 0.024 Uiso calc 1
H H3AB 0.628253 0.156392 0.257539 0.024 Uiso calc 1
C C4 0.8394(2) 0.3698(2) 0.2869(2) 0.0289(3) Uani d 1
H H4A 0.852000 0.474931 0.316837 0.043 Uiso calc 1
H H4B 0.951096 0.328712 0.222555 0.043 Uiso calc 1
H H4C 0.820747 0.285389 0.366416 0.043 Uiso calc 1
C C5 0.5084(2) 0.48877(19) 0.31152(15) 0.0219(3) Uani d 1
H H5A 0.541977 0.588041 0.339066 0.026 Uiso calc 1
H H5AB 0.480340 0.410569 0.395386 0.026 Uiso calc 1
C C6 0.3326(2) 0.54741(19) 0.25240(16) 0.0220(3) Uani d 1
H H6A 0.315943 0.456530 0.203864 0.026 Uiso calc 1
H H6AB 0.226499 0.564160 0.329274 0.026 Uiso calc 1
C C7 0.3152(2) 0.8628(2) 0.22684(18) 0.0267(3) Uani d 1
H H7A 0.305431 0.964466 0.161379 0.040 Uiso calc 1
H H7B 0.424822 0.852681 0.266082 0.040 Uiso calc 1
H H7C 0.205791 0.870354 0.300087 0.040 Uiso calc 1
Cl Cl1 0.21029(5) 0.17202(5) 0.52791(4) 0.02439(13) Uani d 1
O O1 0.2471(3) 0.1745(2) 0.38061(17) 0.0494(4) Uani d 1
O O2 0.1539(3) 0.0175(3) 0.5935(3) 0.0669(6) Uani d 1
O O3 0.3753(3) 0.1946(3) 0.5690(2) 0.0560(5) Uani d 1
O O4 0.0647(3) 0.3129(3) 0.5618(3) 0.0662(6) Uani d 1
Cl Cl2 0.73888(5) 0.71235(4) 0.00536(4) 0.02198(13) Uani d 1

loop_
_atom_site_aniso_label
_atom_site_aniso_U_11
_atom_site_aniso_U_22
_atom_site_aniso_U_33
_atom_site_aniso_U_12
_atom_site_aniso_U_13
_atom_site_aniso_U_23
N1 0.0174(5) 0.0170(5) 0.0224(5) -0.0036(4) -0.0087(4) -0.0011(4)
N2 0.0150(5) 0.0180(5) 0.0242(5) -0.0023(4) -0.0058(4) -0.0042(4)
C1 0.0144(6) 0.0238(6) 0.0281(7) -0.0034(5) -0.0074(5) -0.0056(5)
C2 0.0200(6) 0.0181(6) 0.0301(7) 0.0004(5) -0.0105(5) -0.0041(5)
C3 0.0201(6) 0.0175(6) 0.0263(6) -0.0051(5) -0.0095(5) -0.0026(5)
C4 0.0247(7) 0.0285(8) 0.0402(8) -0.0049(6) -0.0196(6) -0.0047(6)
C5 0.0237(6) 0.0216(6) 0.0213(6) -0.0028(5) -0.0066(5) -0.0032(5)
C6 0.0183(6) 0.0193(6) 0.0278(7) -0.0035(5) -0.0043(5) -0.0012(5)
C7 0.0304(8) 0.0198(7) 0.0346(8) -0.0038(5) -0.0133(6) -0.0085(6)
Cl1 0.0237(2) 0.0222(2) 0.0294(2) -0.00633(14) -0.00871(15) -0.00105(14)
O1 0.0545(10) 0.0648(11) 0.0346(7) -0.0209(8) -0.0060(7) -0.0131(7)
O2 0.0720(13) 0.0481(10) 0.0887(15) -0.0350(9) -0.0404(12) 0.0356(10)
O3 0.0533(10) 0.0629(11) 0.0691(12) -0.0267(9) -0.0400(9) 0.0023(9)
O4 0.0504(10) 0.0561(11) 0.0837(15) 0.0128(9) -0.0007(10) -0.0290(10)
Cl2 0.01828(19) 0.0202(2) 0.0293(2) -0.00692(13) -0.00735(14) 0.00056(13)

loop_
_atom_type_symbol
_atom_type_description
_atom_type_scat_dispersion_real
_atom_type_scat_dispersion_imag
_atom_type_scat_source
C C 0.0019 0.0011 'International Tables Vol C Tables 4.2.6.8 and 6.1.1.4'
H H 0.0000 0.0000 'International Tables Vol C Tables 4.2.6.8 and 6.1.1.4'
N N 0.0040 0.0024 'International Tables Vol C Tables 4.2.6.8 and 6.1.1.4'
O O 0.0074 0.0043 'International Tables Vol C Tables 4.2.6.8 and 6.1.1.4'
Cl Cl 0.1166 0.1176 'International Tables Vol C Tables 4.2.6.8 and 6.1.1.4'

loop_
_geom_angle_atom_site_label_1
_geom_angle_atom_site_label_2
_geom_angle_atom_site_label_3
_geom_angle_site_symmetry_1
_geom_angle_site_symmetry_3
_geom_angle
C4 N1 C3 . . 111.91(12)
C4 N1 C5 . . 108.49(12)
C3 N1 C5 . . 112.37(11)
C4 N1 H1 . . 108.0
C3 N1 H1 . . 108.0
C5 N1 H1 . . 108.0
C7 N2 C6 . . 112.12(12)
C7 N2 C1 . 2_665 111.00(11)
C6 N2 C1 . 2_665 109.81(11)
C7 N2 H2 . . 107.9
C6 N2 H2 . . 107.9
C1 N2 H2 2_665 . 107.9
N2 C1 C2 2_665 . 113.55(12)
N2 C1 H1A 2_665 . 108.9
C2 C1 H1A . . 108.9
N2 C1 H1AB 2_665 . 108.9
C2 C1 H1AB . . 108.9
H1A C1 H1AB . . 107.7
C1 C2 C3 . . 116.36(12)
C1 C2 H2A . . 108.2
C3 C2 H2A . . 108.2
C1 C2 H2AB . . 108.2
C3 C2 H2AB . . 108.2
H2A C2 H2AB . . 107.4
N1 C3 C2 . . 114.13(12)
N1 C3 H3A . . 108.7
C2 C3 H3A . . 108.7
N1 C3 H3AB . . 108.7
C2 C3 H3AB . . 108.7
H3A C3 H3AB . . 107.6
N1 C4 H4A . . 109.5
N1 C4 H4B . . 109.5
H4A C4 H4B . . 109.5
N1 C4 H4C . . 109.5
H4A C4 H4C . . 109.5
H4B C4 H4C . . 109.5
N1 C5 C6 . . 116.19(12)
N1 C5 H5A . . 108.2
C6 C5 H5A . . 108.2
N1 C5 H5AB . . 108.2
C6 C5 H5AB . . 108.2
H5A C5 H5AB . . 107.4
N2 C6 C5 . . 115.16(12)
N2 C6 H6A . . 108.5
C5 C6 H6A . . 108.5
N2 C6 H6AB . . 108.5
C5 C6 H6AB . . 108.5
H6A C6 H6AB . . 107.5
N2 C7 H7A . . 109.5
N2 C7 H7B . . 109.5
H7A C7 H7B . . 109.5
N2 C7 H7C . . 109.5
H7A C7 H7C . . 109.5
H7B C7 H7C . . 109.5
O2 Cl1 O1 . . 110.75(13)
O2 Cl1 O4 . . 110.14(15)
O1 Cl1 O4 . . 106.85(14)
O2 Cl1 O3 . . 110.94(12)
O1 Cl1 O3 . . 108.56(12)
O4 Cl1 O3 . . 109.50(14)

loop_
_geom_bond_atom_site_label_1
_geom_bond_atom_site_label_2
_geom_bond_site_symmetry_2
_geom_bond_distance
N1 C4 . 1.5037(19)
N1 C3 . 1.5095(18)
N1 C5 . 1.5116(19)
N1 H1 . 0.9900
N2 C7 . 1.5033(19)
N2 C6 . 1.513(2)
N2 C1 2_665 1.5181(18)
N2 H2 . 0.9900
C1 C2 . 1.526(2)
C1 H1A . 0.9800
C1 H1AB . 0.9800
C2 C3 . 1.527(2)
C2 H2A . 0.9800
C2 H2AB . 0.9800
C3 H3A . 0.9800
C3 H3AB . 0.9800
C4 H4A . 0.9700
C4 H4B . 0.9700
C4 H4C . 0.9700
C5 C6 . 1.522(2)
C5 H5A . 0.9800
C5 H5AB . 0.9800
C6 H6A . 0.9800
C6 H6AB . 0.9800
C7 H7A . 0.9700
C7 H7B . 0.9700
C7 H7C . 0.9700
Cl1 O2 . 1.4180(17)
Cl1 O1 . 1.4328(16)
Cl1 O4 . 1.4342(19)
Cl1 O3 . 1.4380(16)

loop_
_geom_hbond_atom_site_label_D
_geom_hbond_atom_site_label_H
_geom_hbond_atom_site_label_A
_geom_hbond_site_symmetry_A
_geom_hbond_distance_DH
_geom_hbond_distance_HA
_geom_hbond_distance_DA
_geom_hbond_angle_DHA
_geom_hbond_publ_flag
N1 H1 Cl2 . 0.99 2.13 3.0701(14) 159 yes
N2 H2 Cl2 . 0.99 2.17 3.1038(15) 156 yes
C1 H1A Cl2 . 0.98 2.77 3.6868(17) 157 yes
C5 H5AB O3 . 0.98 2.39 3.351(3) 167 yes
C3 H3A Cl2 2_665 0.98 2.67 3.6274(17) 164 yes
C3 H3AB O2 2_656 0.98 2.52 3.288(3) 135 yes
C4 H4A O4 2_666 0.97 2.49 3.429(3) 164 yes
C4 H4C O2 2_656 0.97 2.39 3.171(3) 137 yes
C5 H5A O3 2_666 0.98 2.34 3.317(3) 173 yes
C6 H6AB O4 2_566 0.98 2.31 3.231(3) 156 yes
C6 H6A Cl2 2_665 0.98 2.80 3.7414(17) 161 yes
C7 H7B O3 2_666 0.97 2.40 3.333(3) 161 yes

loop_
_geom_torsion_atom_site_label_1
_geom_torsion_atom_site_label_2
_geom_torsion_atom_site_label_3
_geom_torsion_atom_site_label_4
_geom_torsion_site_symmetry_1
_geom_torsion
N2 C1 C2 C3 2_665 -69.05(16)
C4 N1 C3 C2 . -66.31(16)
C5 N1 C3 C2 . 171.33(11)
C1 C2 C3 N1 . -62.42(16)
C4 N1 C5 C6 . 174.11(13)
C3 N1 C5 C6 . -61.62(16)
C7 N2 C6 C5 . -69.95(16)
C1 N2 C6 C5 2_665 166.15(12)
N1 C5 C6 N2 . -77.80(16)

_cod_database_fobs_code 2243274
